data_4063472
loop_
_publ_author_name
'Ojo, Wilfried-Solo'
'P\'etillon, Fran\,cois Y.'
'Schollhammer, P.'
'Talarmin, Jean'

_publ_section_title
;
 Carbon--Sulfur and Carbon--Halogen Bond Cleavage of Acyclic or Cyclic
 Thioethers, Thiophenes, and Dihaloalkanes with the Trithiolato-Bridged
 Cation [Mo2Cp2(\m-SMe)3(MeCN)2]+
;
_journal_issue 2
_journal_name_full Organometallics
_journal_page_first 448
_journal_page_last 462
_journal_paper_doi 10.1021/om900901s
_journal_volume 29
_journal_year 2010
_chemical_formula_moiety
;
        C16 H24 Cl Mo2 S4 1+, C24 H20 B 1-
;
_chemical_formula_sum 'C40 H44 B Cl Mo2 S4'
_chemical_formula_weight 891.13
_chemical_name_systematic
;
 ?
;
_space_group_IT_number 14
_symmetry_cell_setting monoclinic
_symmetry_Int_Tables_number 14
_symmetry_space_group_name_Hall '-P 2yn'
_symmetry_space_group_name_H-M 'P 1 21/n 1'
_atom_sites_solution_hydrogens geom
_atom_sites_solution_primary direct
_atom_sites_solution_secondary difmap
_audit_conform_dict_location ftp://ftp.iucr.org/pub/cif_core.dic
_audit_conform_dict_name cif_core.dic
_audit_conform_dict_version 2.3
_audit_creation_date 2008-03-20T16:56:58-00:00
_audit_creation_method 'WinGX routine CIF_UPDATE'
_cell_angle_alpha 90
_cell_angle_beta 90.258(4)
_cell_angle_gamma 90
_cell_formula_units_Z 4
_cell_length_a 9.4536(5)
_cell_length_b 30.7462(12)
_cell_length_c 12.7894(6)
_cell_measurement_reflns_used 8472
_cell_measurement_temperature 170(2)
_cell_measurement_theta_max 27.26
_cell_measurement_theta_min 2.19
_cell_volume 3717.4(3)
_computing_cell_refinement
;
        CrysAlis RED, Oxford Diffraction Ltd.,
        Version 1.171.32.5 (release 08-05-2007 CrysAlis171 .NET)
        (compiled May  8 2007,13:10:02)
;
_computing_data_collection
;
        CrysAlis CCD, Oxford Diffraction Ltd.,
        Version 1.171.32.5 (release 08-05-2007 CrysAlis171 .NET)
        (compiled May  8 2007,13:10:02)
;
_computing_data_reduction
;
        CrysAlis RED, Oxford Diffraction Ltd.,
        Version 1.171.32.5 (release 08-05-2007 CrysAlis171 .NET)
        (compiled May  8 2007,13:10:02)
;
_computing_molecular_graphics 'ORTEP3 for Windows (Farrugia, 1997)'
_computing_structure_refinement 'SHELXL-97 (Sheldrick, 1997)'
_computing_structure_solution 'SHELXS-97 (Sheldrick, 1997)'
_diffrn_ambient_temperature 170(2)
_diffrn_detector 'CCD plate'
_diffrn_detector_area_resol_mean 8.3622
_diffrn_measured_fraction_theta_full 0.862
_diffrn_measured_fraction_theta_max 0.862
_diffrn_measurement_device 'Kappa-geometry diffractometer'
_diffrn_measurement_device_type 'Oxford Diffraction XCALIBUR2'
_diffrn_measurement_method
;
        stepped phi-scan over 360 deg
        step 0.75 deg, exposure time 60 s
;
_diffrn_orient_matrix_UB_11 0.0721737038
_diffrn_orient_matrix_UB_12 -0.0007371355
_diffrn_orient_matrix_UB_13 0.0151732391
_diffrn_orient_matrix_UB_21 -0.004499307
_diffrn_orient_matrix_UB_22 -0.022912592
_diffrn_orient_matrix_UB_23 0.0053727205
_diffrn_orient_matrix_UB_31 0.0198576602
_diffrn_orient_matrix_UB_32 -0.0025308398
_diffrn_orient_matrix_UB_33 -0.0530504448
_diffrn_radiation_monochromator graphite
_diffrn_radiation_probe x-ray
_diffrn_radiation_type MoK\a
_diffrn_radiation_wavelength 0.71073
_diffrn_reflns_av_R_equivalents 0.0283
_diffrn_reflns_av_unetI/netI 0.0326
_diffrn_reflns_limit_h_max 11
_diffrn_reflns_limit_h_min -11
_diffrn_reflns_limit_k_max 37
_diffrn_reflns_limit_k_min -37
_diffrn_reflns_limit_l_max 12
_diffrn_reflns_limit_l_min -12
_diffrn_reflns_number 23625
_diffrn_reflns_theta_full 25.35
_diffrn_reflns_theta_max 25.35
_diffrn_reflns_theta_min 2.67
_exptl_absorpt_coefficient_mu 1.001
_exptl_absorpt_correction_T_max 0.9242
_exptl_absorpt_correction_T_min 0.8584
_exptl_absorpt_correction_type multi-scan
_exptl_absorpt_process_details
;
        CrysAlis RED, Oxford Diffraction Ltd.,
        Version 1.171.32.5 (release 08-05-2007 CrysAlis171 .NET)
        (compiled May  8 2007,13:10:02)
        Empirical absorption correction using spherical harmonics,
 implemented in SCALE3 ABSPACK scaling algorithm.
;
_exptl_crystal_colour brown
_exptl_crystal_density_diffrn 1.592
_exptl_crystal_density_method 'not measured'
_exptl_crystal_description 'fragment of plate, face (0 1 0)'
_exptl_crystal_F_000 1816
_exptl_crystal_size_max 0.17
_exptl_crystal_size_mid 0.14
_exptl_crystal_size_min 0.08
_refine_diff_density_max 0.672
_refine_diff_density_min -0.338
_refine_diff_density_rms 0.089
_refine_ls_extinction_method none
_refine_ls_goodness_of_fit_ref 1.064
_refine_ls_hydrogen_treatment constr
_refine_ls_matrix_type full
_refine_ls_number_parameters 435
_refine_ls_number_reflns 5876
_refine_ls_number_restraints 0
_refine_ls_restrained_S_all 1.064
_refine_ls_R_factor_all 0.0449
_refine_ls_R_factor_gt 0.0286
_refine_ls_shift/su_max 0.001
_refine_ls_shift/su_mean 0
_refine_ls_structure_factor_coef Fsqd
_refine_ls_weighting_details 'calc w=1/[\s^2^(Fo^2^)+(0.0402P)^2^+2.0826P] where P=(Fo^2^+2Fc^2^)/3'
_refine_ls_weighting_scheme calc
_refine_ls_wR_factor_gt 0.0686
_refine_ls_wR_factor_ref 0.0752
_reflns_number_gt 4597
_reflns_number_total 5876
_reflns_threshold_expression >2sigma(I)
_cod_data_source_file om900901s_si_002.cif
_cod_data_source_block mu2s-a-compound13
_cod_depositor_comments
;
The following automatic conversions were performed:

'_diffrn_radiation_probe' value 'X-ray' changed to 'x-ray' according
to the built-in table from CIF Core dictionary named 'cif_core.dic'
version 2.4.1 from 2010-06-29.

Automatic conversion script
Id: cif_fix_values 1673 2011-04-08 12:14:43Z adriana 
;
_cod_original_sg_symbol_Hall -P2yn
_cod_original_sg_symbol_H-M P21/n
_cod_database_code 4063472

loop_
_symmetry_equiv_pos_as_xyz
'x, y, z'
'-x+1/2, y+1/2, -z+1/2'
'-x, -y, -z'
'x-1/2, -y-1/2, z-1/2'

loop_
_atom_site_label
_atom_site_type_symbol
_atom_site_fract_x
_atom_site_fract_y
_atom_site_fract_z
_atom_site_U_iso_or_equiv
_atom_site_adp_type
_atom_site_occupancy
_atom_site_symmetry_multiplicity
_atom_site_calc_flag
_atom_site_refinement_flags
_atom_site_disorder_assembly
_atom_site_disorder_group
C1 C 0.5114(4) 0.10519(13) 0.8108(3) 0.0374(10) Uani 1 1 d . . .
H1A H 0.4318 0.1005 0.7628 0.056 Uiso 1 1 calc R . .
H1B H 0.4898 0.1294 0.8578 0.056 Uiso 1 1 calc R . .
H1C H 0.5276 0.0788 0.8519 0.056 Uiso 1 1 calc R . .
C2 C 0.8688(5) -0.00736(12) 0.8894(4) 0.0482(11) Uani 1 1 d . . .
H2A H 0.8237 -0.0348 0.8688 0.072 Uiso 1 1 calc R . .
H2B H 0.88 -0.0066 0.9656 0.072 Uiso 1 1 calc R . .
H2C H 0.9619 -0.0052 0.8565 0.072 Uiso 1 1 calc R . .
C3 C 0.8322(4) 0.15986(11) 0.5249(3) 0.0356(9) Uani 1 1 d . . .
H3A H 0.8723 0.1744 0.4626 0.043 Uiso 1 1 calc R . .
H3B H 0.7281 0.1592 0.5159 0.043 Uiso 1 1 calc R . .
C4 C 0.8668(4) 0.18755(11) 0.6206(3) 0.0335(9) Uani 1 1 d . . .
H4A H 0.7771 0.1947 0.6564 0.04 Uiso 1 1 calc R . .
H4B H 0.9086 0.2153 0.5964 0.04 Uiso 1 1 calc R . .
C5 C 1.0814(4) 0.11640(12) 0.5362(3) 0.0370(10) Uani 1 1 d . . .
H5A H 1.1331 0.0886 0.5442 0.044 Uiso 1 1 calc R . .
H5B H 1.1117 0.1297 0.4694 0.044 Uiso 1 1 calc R . .
C6 C 1.1244(4) 0.14684(12) 0.6263(3) 0.0381(10) Uani 1 1 d . . .
H6A H 1.1673 0.1733 0.5957 0.046 Uiso 1 1 calc R . .
H6B H 1.1988 0.1321 0.668 0.046 Uiso 1 1 calc R . .
C11 C 0.5838(4) 0.02429(12) 0.6071(3) 0.0354(9) Uani 1 1 d . . .
H11 H 0.4946 0.0353 0.6287 0.043 Uiso 1 1 calc R . .
C12 C 0.6637(4) 0.03951(12) 0.5215(3) 0.0357(10) Uani 1 1 d . . .
H12 H 0.6382 0.0625 0.4756 0.043 Uiso 1 1 calc R . .
C13 C 0.7913(4) 0.01377(11) 0.5164(3) 0.0353(9) Uani 1 1 d . . .
H13 H 0.8651 0.0164 0.4666 0.042 Uiso 1 1 calc R . .
C14 C 0.7848(4) -0.01580(11) 0.5993(3) 0.0350(9) Uani 1 1 d . . .
H14 H 0.8551 -0.0368 0.6157 0.042 Uiso 1 1 calc R . .
C15 C 0.6581(4) -0.00961(11) 0.6547(3) 0.0314(9) Uani 1 1 d . . .
H15 H 0.6283 -0.0257 0.7141 0.038 Uiso 1 1 calc R . .
C21 C 0.8847(5) 0.09717(14) 1.0127(3) 0.0462(11) Uani 1 1 d . . .
H21 H 0.8535 0.0712 1.0457 0.055 Uiso 1 1 calc R . .
C22 C 1.0240(5) 0.10666(13) 0.9844(3) 0.0411(10) Uani 1 1 d . . .
H22 H 1.1034 0.0883 0.9956 0.049 Uiso 1 1 calc R . .
C23 C 1.0271(4) 0.14761(12) 0.9369(3) 0.0357(9) Uani 1 1 d . . .
H23 H 1.1084 0.1619 0.9101 0.043 Uiso 1 1 calc R . .
C24 C 0.8865(4) 0.16397(12) 0.9361(3) 0.0344(9) Uani 1 1 d . . .
H24 H 0.8568 0.1911 0.9082 0.041 Uiso 1 1 calc R . .
C25 C 0.7987(4) 0.13272(14) 0.9838(3) 0.0414(10) Uani 1 1 d . . .
H25 H 0.6996 0.1352 0.9945 0.05 Uiso 1 1 calc R . .
C30 C 0.4523(3) 0.17514(11) 0.3450(3) 0.0236(8) Uani 1 1 d . . .
C31 C 0.4977(4) 0.21631(11) 0.3771(3) 0.0294(9) Uani 1 1 d . . .
H31 H 0.5147 0.2378 0.3253 0.035 Uiso 1 1 calc R . .
C32 C 0.5191(4) 0.22719(12) 0.4815(3) 0.0350(10) Uani 1 1 d . . .
H32 H 0.5507 0.2556 0.4994 0.042 Uiso 1 1 calc R . .
C33 C 0.4950(4) 0.19742(13) 0.5583(3) 0.0356(9) Uani 1 1 d . . .
H33 H 0.5096 0.2049 0.6296 0.043 Uiso 1 1 calc R . .
C34 C 0.4490(3) 0.15613(12) 0.5314(3) 0.0308(9) Uani 1 1 d . . .
H34 H 0.4318 0.1351 0.5842 0.037 Uiso 1 1 calc R . .
C35 C 0.4283(3) 0.14578(12) 0.4279(3) 0.0271(8) Uani 1 1 d . . .
H35 H 0.3962 0.1173 0.4112 0.033 Uiso 1 1 calc R . .
C40 C 0.4744(3) 0.19206(10) 0.1325(3) 0.0229(8) Uani 1 1 d . . .
C41 C 0.6073(4) 0.21204(11) 0.1369(3) 0.0292(8) Uani 1 1 d . . .
H41 H 0.6623 0.209 0.1988 0.035 Uiso 1 1 calc R . .
C42 C 0.6624(4) 0.23614(11) 0.0544(4) 0.0406(11) Uani 1 1 d . . .
H42 H 0.7529 0.2493 0.0613 0.049 Uiso 1 1 calc R . .
C43 C 0.5875(5) 0.24093(12) -0.0362(4) 0.0449(11) Uani 1 1 d . . .
H43 H 0.6246 0.2576 -0.0922 0.054 Uiso 1 1 calc R . .
C44 C 0.4574(5) 0.22133(12) -0.0452(3) 0.0414(10) Uani 1 1 d . . .
H44 H 0.4048 0.2239 -0.1084 0.05 Uiso 1 1 calc R . .
C45 C 0.4023(4) 0.19754(11) 0.0384(3) 0.0317(9) Uani 1 1 d . . .
H45 H 0.3117 0.1845 0.0306 0.038 Uiso 1 1 calc R . .
C50 C 0.4887(3) 0.11214(10) 0.1993(3) 0.0218(8) Uani 1 1 d . . .
C51 C 0.6003(3) 0.09408(10) 0.2546(3) 0.0240(8) Uani 1 1 d . . .
H51 H 0.6368 0.1095 0.3132 0.029 Uiso 1 1 calc R . .
C52 C 0.6613(4) 0.05446(11) 0.2283(3) 0.0309(9) Uani 1 1 d . . .
H52 H 0.7371 0.0433 0.2693 0.037 Uiso 1 1 calc R . .
C53 C 0.6129(4) 0.03132(11) 0.1438(3) 0.0353(10) Uani 1 1 d . . .
H53 H 0.6531 0.004 0.1261 0.042 Uiso 1 1 calc R . .
C54 C 0.5046(4) 0.04879(11) 0.0851(3) 0.0338(9) Uani 1 1 d . . .
H54 H 0.4707 0.0337 0.0252 0.041 Uiso 1 1 calc R . .
C55 C 0.4446(4) 0.08814(11) 0.1127(3) 0.0287(8) Uani 1 1 d . . .
H55 H 0.3699 0.0993 0.0707 0.034 Uiso 1 1 calc R . .
C60 C 0.2418(3) 0.15684(10) 0.2243(2) 0.0213(7) Uani 1 1 d . . .
C61 C 0.1679(4) 0.11849(11) 0.2445(3) 0.0255(8) Uani 1 1 d . . .
H61 H 0.2203 0.0924 0.2539 0.031 Uiso 1 1 calc R . .
C62 C 0.0219(4) 0.11659(12) 0.2515(3) 0.0301(9) Uani 1 1 d . . .
H62 H -0.0237 0.0896 0.265 0.036 Uiso 1 1 calc R . .
C63 C -0.0575(4) 0.15411(12) 0.2388(3) 0.0311(9) Uani 1 1 d . . .
H63 H -0.1577 0.1533 0.2435 0.037 Uiso 1 1 calc R . .
C64 C 0.0115(4) 0.19255(12) 0.2195(3) 0.0320(9) Uani 1 1 d . . .
H64 H -0.0415 0.2186 0.2106 0.038 Uiso 1 1 calc R . .
C65 C 0.1572(4) 0.19378(11) 0.2127(3) 0.0272(8) Uani 1 1 d . . .
H65 H 0.2018 0.2209 0.1996 0.033 Uiso 1 1 calc R . .
B B 0.4155(4) 0.15992(12) 0.2257(3) 0.0218(9) Uani 1 1 d . . .
S1 S 0.67134(9) 0.11805(3) 0.73529(7) 0.0256(2) Uani 1 1 d . . .
Cl1 Cl 1.04057(9) 0.05350(3) 0.73216(7) 0.0312(2) Uani 1 1 d . . .
S2 S 0.75889(10) 0.03808(3) 0.84752(7) 0.0269(2) Uani 1 1 d . . .
S3 S 0.89516(9) 0.10487(3) 0.52796(7) 0.0290(2) Uani 1 1 d . . .
S4 S 0.98520(9) 0.16373(3) 0.71468(7) 0.0289(2) Uani 1 1 d . . .
Mo1 Mo 0.79383(3) 0.054909(9) 0.66365(2) 0.02129(9) Uani 1 1 d . . .
Mo2 Mo 0.88880(3) 0.105894(9) 0.83046(2) 0.02224(9) Uani 1 1 d . . .

loop_
_atom_site_aniso_label
_atom_site_aniso_U_11
_atom_site_aniso_U_22
_atom_site_aniso_U_33
_atom_site_aniso_U_23
_atom_site_aniso_U_13
_atom_site_aniso_U_12
C1 0.029(2) 0.046(2) 0.038(3) 0.0020(18) 0.0093(18) 0.0013(18)
C2 0.064(3) 0.024(2) 0.056(3) 0.0092(19) -0.020(2) -0.0014(19)
C3 0.037(2) 0.029(2) 0.040(3) 0.0097(17) 0.0029(18) -0.0001(17)
C4 0.034(2) 0.0269(19) 0.040(3) 0.0096(17) 0.0076(18) 0.0015(16)
C5 0.033(2) 0.034(2) 0.044(3) -0.0004(18) 0.0126(18) -0.0019(17)
C6 0.032(2) 0.033(2) 0.049(3) 0.0020(18) 0.0091(18) -0.0022(17)
C11 0.036(2) 0.034(2) 0.036(3) -0.0079(18) -0.0091(18) -0.0123(17)
C12 0.050(2) 0.034(2) 0.024(2) 0.0012(17) -0.0167(19) -0.0143(18)
C13 0.054(3) 0.027(2) 0.024(2) -0.0091(16) 0.0020(18) -0.0109(18)
C14 0.050(2) 0.0229(19) 0.032(3) -0.0068(16) -0.0056(19) -0.0049(17)
C15 0.047(2) 0.0209(19) 0.026(2) -0.0036(15) -0.0036(18) -0.0166(16)
C21 0.079(3) 0.044(3) 0.016(3) -0.0028(18) -0.008(2) -0.023(2)
C22 0.057(3) 0.039(2) 0.027(3) -0.0065(18) -0.021(2) 0.005(2)
C23 0.042(2) 0.038(2) 0.027(2) -0.0082(17) -0.0082(18) -0.0129(18)
C24 0.043(2) 0.033(2) 0.028(2) -0.0122(17) -0.0069(18) -0.0017(17)
C25 0.042(2) 0.058(3) 0.024(2) -0.018(2) 0.0027(18) -0.013(2)
C30 0.0160(16) 0.0277(18) 0.027(2) -0.0020(15) -0.0013(15) 0.0038(14)
C31 0.031(2) 0.0246(18) 0.032(3) -0.0038(16) -0.0039(17) 0.0075(15)
C32 0.037(2) 0.029(2) 0.039(3) -0.0141(19) -0.0122(18) 0.0087(17)
C33 0.035(2) 0.047(2) 0.025(2) -0.0126(19) -0.0078(17) 0.0195(18)
C34 0.0258(19) 0.041(2) 0.026(3) 0.0017(17) -0.0001(16) 0.0062(16)
C35 0.0233(18) 0.035(2) 0.023(3) -0.0021(16) -0.0018(16) 0.0001(15)
C40 0.0295(19) 0.0158(16) 0.023(2) -0.0016(14) 0.0054(17) 0.0039(14)
C41 0.0291(19) 0.0214(18) 0.037(2) 0.0004(15) 0.0052(17) 0.0042(15)
C42 0.037(2) 0.0197(19) 0.065(3) 0.0012(18) 0.021(2) 0.0021(16)
C43 0.059(3) 0.030(2) 0.046(3) 0.0101(19) 0.026(2) 0.004(2)
C44 0.068(3) 0.034(2) 0.023(2) 0.0019(17) 0.006(2) 0.002(2)
C45 0.045(2) 0.0226(19) 0.028(3) -0.0013(16) 0.0041(19) -0.0021(16)
C50 0.0250(18) 0.0188(17) 0.022(2) 0.0026(14) 0.0050(15) -0.0063(14)
C51 0.0260(18) 0.0217(17) 0.024(2) 0.0004(14) 0.0039(15) -0.0064(14)
C52 0.032(2) 0.029(2) 0.031(2) 0.0059(17) 0.0033(17) 0.0031(16)
C53 0.047(2) 0.0203(18) 0.039(3) -0.0012(17) 0.012(2) 0.0033(17)
C54 0.049(2) 0.0248(19) 0.027(2) -0.0083(16) 0.0047(19) -0.0072(17)
C55 0.037(2) 0.0231(18) 0.025(2) 0.0014(16) -0.0005(17) -0.0027(16)
C60 0.0292(18) 0.0235(17) 0.011(2) -0.0007(14) -0.0016(14) -0.0028(14)
C61 0.0324(19) 0.0247(18) 0.019(2) 0.0027(14) -0.0031(16) -0.0028(15)
C62 0.034(2) 0.034(2) 0.023(2) 0.0043(16) -0.0020(17) -0.0100(16)
C63 0.0237(18) 0.050(2) 0.020(2) 0.0007(17) -0.0004(15) -0.0043(17)
C64 0.035(2) 0.029(2) 0.031(2) 0.0000(16) -0.0020(17) 0.0051(16)
C65 0.0300(19) 0.0247(18) 0.027(2) -0.0038(15) 0.0001(16) -0.0048(15)
B 0.028(2) 0.0185(19) 0.019(3) -0.0017(16) 0.0013(17) -0.0031(16)
S1 0.0264(4) 0.0228(4) 0.0277(6) 0.0020(4) 0.0004(4) -0.0003(3)
Cl1 0.0321(5) 0.0270(4) 0.0344(6) -0.0023(4) -0.0035(4) 0.0036(4)
S2 0.0380(5) 0.0207(4) 0.0221(6) 0.0033(4) -0.0037(4) -0.0070(4)
S3 0.0331(5) 0.0272(5) 0.0267(6) 0.0024(4) 0.0029(4) -0.0045(4)
S4 0.0304(5) 0.0217(4) 0.0344(6) 0.0010(4) 0.0011(4) -0.0047(4)
Mo1 0.02762(16) 0.01761(15) 0.0186(2) 0.00008(12) -0.00260(13) -0.00410(12)
Mo2 0.02771(17) 0.01763(15) 0.0213(2) -0.00140(12) -0.00304(13) -0.00336(12)

loop_
_atom_type_symbol
_atom_type_description
_atom_type_scat_dispersion_real
_atom_type_scat_dispersion_imag
_atom_type_scat_source
C C 0.0033 0.0016 'International Tables Vol C Tables 4.2.6.8 and 6.1.1.4'
H H 0 0 'International Tables Vol C Tables 4.2.6.8 and 6.1.1.4'
B B 0.0013 0.0007 'International Tables Vol C Tables 4.2.6.8 and 6.1.1.4'
S S 0.1246 0.1234 'International Tables Vol C Tables 4.2.6.8 and 6.1.1.4'
Mo Mo -1.6832 0.6857 'International Tables Vol C Tables 4.2.6.8 and 6.1.1.4'
Cl Cl 0.1484 0.1585 'International Tables Vol C Tables 4.2.6.8 and 6.1.1.4'

loop_
_geom_angle_atom_site_label_1
_geom_angle_atom_site_label_2
_geom_angle_atom_site_label_3
_geom_angle
_geom_angle_site_symmetry_1
_geom_angle_site_symmetry_3
_geom_angle_publ_flag
C4 C3 S3 116.0(3) . . ?
C3 C4 S4 116.1(3) . . ?
C6 C5 S3 114.8(3) . . ?
C5 C6 S4 116.8(3) . . ?
C15 C11 C12 108.4(4) . . ?
C15 C11 Mo1 74.8(2) . . ?
C12 C11 Mo1 69.2(2) . . ?
C11 C12 C13 107.7(3) . . ?
C11 C12 Mo1 74.6(2) . . ?
C13 C12 Mo1 72.4(2) . . ?
C14 C13 C12 106.4(3) . . ?
C14 C13 Mo1 74.5(2) . . ?
C12 C13 Mo1 70.3(2) . . ?
C13 C14 C15 109.6(4) . . ?
C13 C14 Mo1 70.1(2) . . ?
C15 C14 Mo1 74.1(2) . . ?
C11 C15 C14 108.0(3) . . ?
C11 C15 Mo1 70.50(19) . . ?
C14 C15 Mo1 71.02(19) . . ?
C22 C21 C25 108.2(4) . . ?
C22 C21 Mo2 72.5(2) . . ?
C25 C21 Mo2 70.3(2) . . ?
C21 C22 C23 108.8(4) . . ?
C21 C22 Mo2 72.8(2) . . ?
C23 C22 Mo2 69.9(2) . . ?
C22 C23 C24 107.5(4) . . ?
C22 C23 Mo2 74.9(2) . . ?
C24 C23 Mo2 70.13(19) . . ?
C25 C24 C23 107.9(4) . . ?
C25 C24 Mo2 74.1(2) . . ?
C23 C24 Mo2 73.2(2) . . ?
C24 C25 C21 107.5(4) . . ?
C24 C25 Mo2 69.7(2) . . ?
C21 C25 Mo2 74.3(2) . . ?
C31 C30 C35 114.1(3) . . ?
C31 C30 B 126.7(3) . . ?
C35 C30 B 119.0(3) . . ?
C32 C31 C30 122.9(3) . . ?
C33 C32 C31 120.4(4) . . ?
C32 C33 C34 119.4(4) . . ?
C35 C34 C33 119.6(4) . . ?
C34 C35 C30 123.5(3) . . ?
C45 C40 C41 114.7(3) . . ?
C45 C40 B 122.2(3) . . ?
C41 C40 B 122.7(3) . . ?
C42 C41 C40 122.9(4) . . ?
C43 C42 C41 120.4(4) . . ?
C42 C43 C44 119.1(4) . . ?
C43 C44 C45 120.1(4) . . ?
C40 C45 C44 122.9(4) . . ?
C51 C50 C55 114.8(3) . . ?
C51 C50 B 124.7(3) . . ?
C55 C50 B 120.5(3) . . ?
C50 C51 C52 123.0(3) . . ?
C53 C52 C51 120.6(3) . . ?
C52 C53 C54 118.2(3) . . ?
C53 C54 C55 120.5(3) . . ?
C54 C55 C50 123.0(3) . . ?
C61 C60 C65 114.8(3) . . ?
C61 C60 B 123.2(3) . . ?
C65 C60 B 121.7(3) . . ?
C62 C61 C60 123.2(3) . . ?
C63 C62 C61 119.8(3) . . ?
C64 C63 C62 118.7(3) . . ?
C63 C64 C65 120.6(3) . . ?
C64 C65 C60 122.8(3) . . ?
C30 B C60 103.6(3) . . ?
C30 B C40 115.7(3) . . ?
C60 B C40 111.6(3) . . ?
C30 B C50 110.9(3) . . ?
C60 B C50 111.4(3) . . ?
C40 B C50 104.0(3) . . ?
C1 S1 Mo2 113.70(13) . . ?
C1 S1 Mo1 114.72(13) . . ?
Mo2 S1 Mo1 70.23(2) . . ?
Mo1 Cl1 Mo2 68.08(2) . . ?
C2 S2 Mo2 113.38(14) . . ?
C2 S2 Mo1 111.60(16) . . ?
Mo2 S2 Mo1 70.11(2) . . ?
C3 S3 C5 98.06(18) . . ?
C3 S3 Mo1 117.66(13) . . ?
C5 S3 Mo1 117.18(14) . . ?
C4 S4 C6 98.70(18) . . ?
C4 S4 Mo2 117.46(12) . . ?
C6 S4 Mo2 115.76(13) . . ?
C12 Mo1 C13 37.37(14) . . ?
C12 Mo1 C11 36.13(13) . . ?
C13 Mo1 C11 60.50(14) . . ?
C12 Mo1 C14 59.76(14) . . ?
C13 Mo1 C14 35.41(13) . . ?
C11 Mo1 C14 58.56(14) . . ?
C12 Mo1 C15 59.20(13) . . ?
C13 Mo1 C15 59.25(13) . . ?
C11 Mo1 C15 34.69(12) . . ?
C14 Mo1 C15 34.91(13) . . ?
C12 Mo1 S2 131.54(10) . . ?
C13 Mo1 S2 133.09(10) . . ?
C11 Mo1 S2 95.48(10) . . ?
C14 Mo1 S2 97.95(10) . . ?
C15 Mo1 S2 78.01(9) . . ?
C12 Mo1 S1 102.29(11) . . ?
C13 Mo1 S1 138.75(10) . . ?
C11 Mo1 S1 91.89(10) . . ?
C14 Mo1 S1 149.25(10) . . ?
C15 Mo1 S1 115.28(10) . . ?
S2 Mo1 S1 74.90(3) . . ?
C12 Mo1 Cl1 142.39(11) . . ?
C13 Mo1 Cl1 106.78(11) . . ?
C11 Mo1 Cl1 154.95(10) . . ?
C14 Mo1 Cl1 98.11(10) . . ?
C15 Mo1 Cl1 120.66(10) . . ?
S2 Mo1 Cl1 77.70(3) . . ?
S1 Mo1 Cl1 109.10(3) . . ?
C12 Mo1 S3 77.19(10) . . ?
C13 Mo1 S3 76.70(10) . . ?
C11 Mo1 S3 111.29(10) . . ?
C14 Mo1 S3 109.93(10) . . ?
C15 Mo1 S3 133.50(9) . . ?
S2 Mo1 S3 148.48(3) . . ?
S1 Mo1 S3 87.47(3) . . ?
Cl1 Mo1 S3 83.92(3) . . ?
C12 Mo1 Mo2 155.75(10) . . ?
C13 Mo1 Mo2 161.68(10) . . ?
C11 Mo1 Mo2 137.78(10) . . ?
C14 Mo1 Mo2 143.72(10) . . ?
C15 Mo1 Mo2 132.87(9) . . ?
S2 Mo1 Mo2 54.92(2) . . ?
S1 Mo1 Mo2 54.42(2) . . ?
Cl1 Mo1 Mo2 56.16(2) . . ?
S3 Mo1 Mo2 93.57(2) . . ?
C24 Mo2 C23 36.67(13) . . ?
C24 Mo2 C25 36.22(14) . . ?
C23 Mo2 C25 60.10(14) . . ?
C24 Mo2 C22 59.46(14) . . ?
C23 Mo2 C22 35.19(13) . . ?
C25 Mo2 C22 58.77(15) . . ?
C24 Mo2 C21 59.46(14) . . ?
C23 Mo2 C21 58.86(14) . . ?
C25 Mo2 C21 35.37(15) . . ?
C22 Mo2 C21 34.68(15) . . ?
C24 Mo2 S1 99.79(10) . . ?
C23 Mo2 S1 134.38(10) . . ?
C25 Mo2 S1 93.24(11) . . ?
C22 Mo2 S1 151.95(11) . . ?
C21 Mo2 S1 120.06(12) . . ?
C24 Mo2 S2 128.59(10) . . ?
C23 Mo2 S2 135.90(10) . . ?
C25 Mo2 S2 92.40(10) . . ?
C22 Mo2 S2 101.96(10) . . ?
C21 Mo2 S2 78.59(10) . . ?
S1 Mo2 S2 75.43(3) . . ?
C24 Mo2 S4 78.10(10) . . ?
C23 Mo2 S4 75.09(10) . . ?
C25 Mo2 S4 112.95(11) . . ?
C22 Mo2 S4 107.03(11) . . ?
C21 Mo2 S4 132.85(10) . . ?
S1 Mo2 S4 84.42(3) . . ?
S2 Mo2 S4 148.51(3) . . ?
C24 Mo2 Cl1 145.53(10) . . ?
C23 Mo2 Cl1 109.51(10) . . ?
C25 Mo2 Cl1 151.33(12) . . ?
C22 Mo2 Cl1 96.72(11) . . ?
C21 Mo2 Cl1 115.96(12) . . ?
S1 Mo2 Cl1 109.61(3) . . ?
S2 Mo2 Cl1 77.51(3) . . ?
S4 Mo2 Cl1 87.06(3) . . ?
C24 Mo2 Mo1 154.76(10) . . ?
C23 Mo2 Mo1 162.57(10) . . ?
C25 Mo2 Mo1 137.32(10) . . ?
C22 Mo2 Mo1 145.09(10) . . ?
C21 Mo2 Mo1 133.47(10) . . ?
S1 Mo2 Mo1 55.35(2) . . ?
S2 Mo2 Mo1 54.97(2) . . ?
S4 Mo2 Mo1 93.66(2) . . ?
Cl1 Mo2 Mo1 55.76(2) . . ?

loop_
_geom_bond_atom_site_label_1
_geom_bond_atom_site_label_2
_geom_bond_distance
_geom_bond_site_symmetry_2
_geom_bond_publ_flag
C1 S1 1.840(3) . ?
C2 S2 1.820(4) . ?
C3 C4 1.525(5) . ?
C3 S3 1.793(4) . ?
C4 S4 1.795(4) . ?
C5 C6 1.539(5) . ?
C5 S3 1.798(4) . ?
C6 S4 1.814(4) . ?
C11 C15 1.395(5) . ?
C11 C12 1.413(5) . ?
C11 Mo1 2.310(3) . ?
C12 C13 1.445(5) . ?
C12 Mo1 2.241(4) . ?
C13 C14 1.398(5) . ?
C13 Mo1 2.269(3) . ?
C14 C15 1.408(5) . ?
C14 Mo1 2.326(3) . ?
C15 Mo1 2.365(3) . ?
C21 C22 1.397(6) . ?
C21 C25 1.411(6) . ?
C21 Mo2 2.346(4) . ?
C22 C23 1.398(5) . ?
C22 Mo2 2.342(4) . ?
C23 C24 1.422(5) . ?
C23 Mo2 2.279(3) . ?
C24 C25 1.410(5) . ?
C24 Mo2 2.239(3) . ?
C25 Mo2 2.295(4) . ?
C30 C31 1.398(5) . ?
C30 C35 1.411(5) . ?
C30 B 1.632(5) . ?
C31 C32 1.391(5) . ?
C32 C33 1.362(5) . ?
C33 C34 1.385(5) . ?
C34 C35 1.375(5) . ?
C40 C45 1.391(5) . ?
C40 C41 1.399(5) . ?
C40 B 1.647(5) . ?
C41 C42 1.392(5) . ?
C42 C43 1.363(6) . ?
C43 C44 1.374(6) . ?
C44 C45 1.398(5) . ?
C50 C51 1.384(5) . ?
C50 C55 1.393(5) . ?
C50 B 1.659(5) . ?
C51 C52 1.390(5) . ?
C52 C53 1.371(5) . ?
C53 C54 1.376(5) . ?
C54 C55 1.383(5) . ?
C60 C61 1.395(4) . ?
C60 C65 1.397(5) . ?
C60 B 1.645(5) . ?
C61 C62 1.385(5) . ?
C62 C63 1.385(5) . ?
C63 C64 1.373(5) . ?
C64 C65 1.381(5) . ?
S1 Mo2 2.4134(9) . ?
S1 Mo1 2.4410(9) . ?
Cl1 Mo1 2.4884(9) . ?
Cl1 Mo2 2.5002(9) . ?
S2 Mo2 2.4301(9) . ?
S2 Mo1 2.4318(9) . ?
S3 Mo1 2.5108(9) . ?
S4 Mo2 2.4894(9) . ?
Mo1 Mo2 2.7924(4) . ?
